data_7027312
loop_
_publ_author_name
'Spencer, Douglas J. E.'
'Blake, Alexander J.'
'Parsons, Simon'
'Schr\"oder, Martin'

_publ_section_title
;
 The synthesis and structure of a neutral tetranuclear zinc(II) complex
 [Zn4(L)4] [LH2&#x2005;=&#x2005;N,N-bis(2-mercaptoethyl)benzylamine]
;
_journal_issue 7
_journal_name_full 'Journal of the Chemical Society, Dalton Transactions'
_journal_page_first 1041
_journal_paper_doi 10.1039/a901251f
_journal_year 1999
_chemical_formula_moiety 'C44 H60 N4 S8 Zn4, 0.5 C4 H10 O'
_chemical_formula_sum 'C46 H65 N4 O0.5 S8 Zn4'
_chemical_formula_weight 1199.98
_chemical_name_common 'Tetrazinc N-bis(mercaptoethyl)benzylamine'
_chemical_name_systematic
; 
 ? 
;
_space_group_IT_number 2
_symmetry_cell_setting triclinic
_symmetry_space_group_name_Hall '-P 1'
_symmetry_space_group_name_H-M 'P -1'
_atom_sites_solution_hydrogens 'constrained to idealised positions'
_atom_sites_solution_primary direct
_atom_sites_solution_secondary 'difference Fourier syntheses'
_audit_creation_method SHELXL-97
_cell_angle_alpha 88.90(2)
_cell_angle_beta 88.70(2)
_cell_angle_gamma 62.674(14)
_cell_formula_units_Z 2
_cell_length_a 13.926(3)
_cell_length_b 14.593(3)
_cell_length_c 14.631(5)
_cell_measurement_reflns_used 54
_cell_measurement_temperature 220(2)
_cell_measurement_theta_max 22
_cell_measurement_theta_min 20
_cell_volume 2640.7(12)
_computing_cell_refinement STADI-4
_computing_data_collection 'STADI-4 (Stoe & Cie, 1996a)'
_computing_data_reduction 'X-RED (Stoe & Cie, 1996b)'
_computing_molecular_graphics 'SHELXTL/PC v5.03 (Sheldrick, 1994)'
_computing_publication_material SHELXL-97)
_computing_structure_refinement 'SHELXL-97 (Sheldrick, 1997)'
_computing_structure_solution 'SHELXS-97 (Sheldrick, 1990)'
_diffrn_ambient_temperature 220(2)
_diffrn_measured_fraction_theta_full 0.922
_diffrn_measured_fraction_theta_max 0.922
_diffrn_measurement_device_type 'Stoe Stadi-4 four-circle'
_diffrn_measurement_method omega-theta
_diffrn_radiation_monochromator graphite
_diffrn_radiation_source 'fine-focus sealed tube'
_diffrn_radiation_type CuK\a
_diffrn_radiation_wavelength 1.54184
_diffrn_reflns_av_R_equivalents 0.0000
_diffrn_reflns_av_sigmaI/netI 0.0766
_diffrn_reflns_limit_h_max 16
_diffrn_reflns_limit_h_min -16
_diffrn_reflns_limit_k_max 16
_diffrn_reflns_limit_k_min -16
_diffrn_reflns_limit_l_max 17
_diffrn_reflns_limit_l_min 0
_diffrn_reflns_number 9255
_diffrn_reflns_theta_full 70.21
_diffrn_reflns_theta_max 70.21
_diffrn_reflns_theta_min 4.54
_diffrn_standards_interval_time '60 min'
_diffrn_standards_number 3
_exptl_absorpt_coefficient_mu 5.297
_exptl_absorpt_correction_T_max 0.5690
_exptl_absorpt_correction_T_min 0.0922
_exptl_absorpt_correction_type numerical
_exptl_crystal_colour colourless
_exptl_crystal_density_diffrn 1.509
_exptl_crystal_density_meas ?
_exptl_crystal_density_method 'not measured'
_exptl_crystal_description needle
_exptl_crystal_F_000 1242
_exptl_crystal_size_max 0.86
_exptl_crystal_size_mid 0.16
_exptl_crystal_size_min 0.12
_refine_diff_density_max 0.64
_refine_diff_density_min -0.45
_refine_diff_density_rms 0.09
_refine_ls_extinction_coef 0.00046(4)
_refine_ls_extinction_expression Fc^*^=kFc[1+0.001xFc^2^\l^3^/sin(2\q)]^-1/4^
_refine_ls_extinction_method SHELXL
_refine_ls_goodness_of_fit_ref 0.921
_refine_ls_hydrogen_treatment 'riding model'
_refine_ls_matrix_type full
_refine_ls_number_parameters 562
_refine_ls_number_reflns 9255
_refine_ls_number_restraints 188
_refine_ls_restrained_S_all 0.913
_refine_ls_R_factor_all 0.0777
_refine_ls_R_factor_gt 0.0448
_refine_ls_shift/su_max 0.008
_refine_ls_shift/su_mean 0.000
_refine_ls_structure_factor_coef Fsqd
_refine_ls_weighting_details 'w=1/[\s^2^(Fo^2^)+(0.048P)^2^] where P=(Fo^2^+2Fc^2^)/3'
_refine_ls_weighting_scheme calc
_refine_ls_wR_factor_gt 0.0945
_refine_ls_wR_factor_ref 0.1039
_reflns_number_gt 6150
_reflns_number_total 9255
_reflns_threshold_expression >2sigma(I)
_cod_data_source_file 901251fsup1.cif
_cod_data_source_block ZNNSPH
_cod_depositor_comments
;
The following automatic conversions were performed:

'_symmetry_cell_setting' value 'Triclinic' changed to 'triclinic'
according to /home/saulius/struct/CIF-dictionaries/cif_core.dic
dictionary named 'cif_core.dic' version 2.4.2 from
2011-04-26.

'_geom_bond_publ_flag' value 'Y' changed to 'y'
according to /home/saulius/struct/CIF-dictionaries/cif_core.dic
dictionary named 'cif_core.dic' version 2.4.2 from 2011-04-26 (16
times).

'_geom_angle_publ_flag' value 'Y' changed to 'y' according
to /home/saulius/struct/CIF-dictionaries/cif_core.dic dictionary
named 'cif_core.dic' version 2.4.2 from 2011-04-26 (46
times).

'_geom_torsion_publ_flag' value 'Y' changed to 'y' according
to /home/saulius/struct/CIF-dictionaries/cif_core.dic dictionary
named 'cif_core.dic' version 2.4.2 from 2011-04-26 (53 times).

Automatic conversion script
Id: cif_fix_values 1891 2012-01-12 08:04:46Z andrius 

The following automatic conversions were performed:

'_exptl_crystal_density_meas' value 'not measured' was changed to '?'
- the value is perceived as not measured.

Automatic conversion script
Id: cif_fix_values 3008 2015-01-20 13:52:24Z robertas 

The following automatic conversions were performed:

'_refine_ls_weighting_scheme' value 'calc
w=1/[\s^2^(Fo^2^)+(0.048P)^2^] where P=(Fo^2^+2Fc^2^)/3' was changed
to 'calc'. New tag '_refine_ls_weighting_details' was created. The
value of the new tag was set to 'w=1/[\s^2^(Fo^2^)+(0.048P)^2^] where
P=(Fo^2^+2Fc^2^)/3'.

Automatic conversion script
Id: cif_fix_values 3143 2015-03-26 13:38:13Z robertas 
;
_cod_original_sg_symbol_H-M P-1
_cod_original_formula_sum 'C46 H65 N4 O0.50 S8 Zn4'
_cod_database_code 7027312

loop_
_symmetry_equiv_pos_as_xyz
'x, y, z'
'-x, -y, -z'

loop_
_atom_site_label
_atom_site_type_symbol
_atom_site_fract_x
_atom_site_fract_y
_atom_site_fract_z
_atom_site_U_iso_or_equiv
_atom_site_adp_type
_atom_site_occupancy
_atom_site_calc_flag
_atom_site_refinement_flags
_atom_site_disorder_assembly
_atom_site_disorder_group
Zn1 Zn -0.20450(5) 0.36683(5) 0.39032(4) 0.02412(15) Uani 1 d U . .
Zn2 Zn 0.02870(5) 0.28848(5) 0.22495(4) 0.02726(16) Uani 1 d U . .
Zn3 Zn 0.13671(5) 0.07419(5) 0.37421(4) 0.02436(15) Uani 1 d U . .
Zn4 Zn 0.03270(5) 0.28574(5) 0.54195(4) 0.02470(15) Uani 1 d U . .
N1A N -0.0632(3) 0.3639(3) 0.6583(2) 0.0232(8) Uani 1 d U . .
C2A C -0.1037(4) 0.4743(3) 0.6348(3) 0.0258(10) Uani 1 d U . .
H2AA H -0.0424 0.4900 0.6309 0.031 Uiso 1 calc R . .
H2AB H -0.1521 0.5159 0.6841 0.031 Uiso 1 calc R . .
C4A C -0.1641(4) 0.5051(4) 0.5452(3) 0.0277(11) Uani 1 d U . .
H4AA H -0.1816 0.5769 0.5307 0.033 Uiso 1 calc R . .
H4AB H -0.2323 0.5013 0.5526 0.033 Uiso 1 calc R . .
S4A S -0.08663(9) 0.42326(9) 0.44945(7) 0.0248(3) Uani 1 d U . .
C5A C 0.0120(4) 0.3336(4) 0.7363(3) 0.0315(11) Uani 1 d U . .
H5AA H 0.0283 0.2636 0.7564 0.038 Uiso 1 calc R . .
H5AB H -0.0235 0.3803 0.7874 0.038 Uiso 1 calc R . .
C6A C 0.1175(4) 0.3368(4) 0.7118(3) 0.0350(12) Uani 1 d U . .
H6AA H 0.1663 0.3100 0.7637 0.042 Uiso 1 calc R . .
H6AB H 0.1022 0.4088 0.7017 0.042 Uiso 1 calc R . .
S7A S 0.18611(10) 0.26283(10) 0.61035(9) 0.0348(3) Uani 1 d U . .
C8A C -0.1509(4) 0.3338(4) 0.6747(3) 0.0263(10) Uani 1 d U . .
H8AA H -0.1175 0.2585 0.6816 0.032 Uiso 1 calc R . .
H8AB H -0.1957 0.3521 0.6201 0.032 Uiso 1 calc R . .
C9A C -0.2240(4) 0.3806(4) 0.7561(3) 0.0292(11) Uani 1 d U . .
C10A C -0.3106(4) 0.4771(4) 0.7538(4) 0.0397(13) Uani 1 d U . .
H10A H -0.3252 0.5156 0.6991 0.048 Uiso 1 calc R . .
C11A C -0.3769(5) 0.5198(5) 0.8288(4) 0.0614(17) Uani 1 d U . .
H11A H -0.4347 0.5867 0.8247 0.074 Uiso 1 calc R . .
C12A C -0.3592(6) 0.4659(6) 0.9088(4) 0.073(2) Uani 1 d U . .
H12A H -0.4042 0.4953 0.9601 0.087 Uiso 1 calc R . .
C13A C -0.2746(6) 0.3677(6) 0.9136(4) 0.075(2) Uani 1 d U . .
H13A H -0.2625 0.3293 0.9682 0.090 Uiso 1 calc R . .
C14A C -0.2060(5) 0.3243(5) 0.8372(4) 0.0492(15) Uani 1 d U . .
H14A H -0.1481 0.2574 0.8410 0.059 Uiso 1 calc R . .
N1B N -0.3268(3) 0.4695(3) 0.2982(2) 0.0234(8) Uani 1 d U . .
C2B C -0.3250(3) 0.4061(4) 0.2196(3) 0.0269(10) Uani 1 d U . .
H2BA H -0.3712 0.4517 0.1715 0.032 Uiso 1 calc R . .
H2BB H -0.3555 0.3602 0.2393 0.032 Uiso 1 calc R . .
C3B C -0.2131(4) 0.3419(4) 0.1801(3) 0.0299(11) Uani 1 d U . .
H3BA H -0.1861 0.3878 0.1532 0.036 Uiso 1 calc R . .
H3BB H -0.2171 0.2990 0.1311 0.036 Uiso 1 calc R . .
S4B S -0.11736(9) 0.25826(9) 0.26630(8) 0.0277(3) Uani 1 d U . .
C5B C -0.4316(3) 0.5065(4) 0.3487(3) 0.0301(11) Uani 1 d U . .
H5BA H -0.4908 0.5361 0.3051 0.036 Uiso 1 calc R . .
H5BB H -0.4395 0.5613 0.3905 0.036 Uiso 1 calc R . .
C6B C -0.4404(4) 0.4214(4) 0.4028(3) 0.0331(12) Uani 1 d U . .
H6BA H -0.4403 0.3703 0.3604 0.040 Uiso 1 calc R . .
H6BB H -0.5094 0.4505 0.4366 0.040 Uiso 1 calc R . .
S7B S -0.33062(10) 0.35712(10) 0.48329(8) 0.0334(3) Uani 1 d U . .
C8B C -0.3033(4) 0.5558(4) 0.2689(3) 0.0302(11) Uani 1 d U . .
H8B1 H -0.2280 0.5259 0.2472 0.036 Uiso 1 calc R . .
H8B2 H -0.3092 0.5969 0.3229 0.036 Uiso 1 calc R . .
C9B C -0.3734(4) 0.6278(4) 0.1956(4) 0.0399(13) Uani 1 d U . .
C10B C -0.3347(5) 0.6207(4) 0.1081(4) 0.0509(15) Uani 1 d U . .
H10B H -0.2638 0.5712 0.0938 0.061 Uiso 1 calc R . .
C11B C -0.4004(7) 0.6870(5) 0.0393(4) 0.072(2) Uani 1 d U . .
H11B H -0.3731 0.6824 -0.0207 0.086 Uiso 1 calc R . .
C12B C -0.5035(7) 0.7576(6) 0.0597(6) 0.084(2) Uani 1 d U . .
H12B H -0.5480 0.7998 0.0130 0.101 Uiso 1 calc R . .
C13B C -0.5436(6) 0.7680(6) 0.1481(6) 0.088(3) Uani 1 d U . .
H13B H -0.6142 0.8186 0.1622 0.105 Uiso 1 calc R . .
C14B C -0.4779(5) 0.7023(5) 0.2163(5) 0.0629(19) Uani 1 d U . .
H14B H -0.5045 0.7085 0.2767 0.075 Uiso 1 calc R . .
N1C N 0.1171(3) 0.1888(3) 0.1130(2) 0.0269(9) Uani 1 d U . .
C2C C 0.2234(4) 0.1118(4) 0.1488(3) 0.0340(12) Uani 1 d U . .
H2CA H 0.2760 0.0871 0.0981 0.041 Uiso 1 calc R . .
H2CB H 0.2161 0.0526 0.1740 0.041 Uiso 1 calc R . .
C3C C 0.2656(4) 0.1541(5) 0.2211(3) 0.0421(14) Uani 1 d U . .
H3CA H 0.2792 0.2090 0.1941 0.050 Uiso 1 calc R . .
H3CB H 0.3348 0.0993 0.2421 0.050 Uiso 1 calc R . .
S4C S 0.17475(10) 0.20580(10) 0.32028(8) 0.0300(3) Uani 1 d U . .
C5C C 0.1294(5) 0.2588(4) 0.0439(3) 0.0468(15) Uani 1 d U . .
H5CA H 0.1466 0.2248 -0.0156 0.056 Uiso 1 calc R . .
H5CB H 0.1904 0.2708 0.0607 0.056 Uiso 1 calc R . .
C6C C 0.0300(5) 0.3611(4) 0.0352(3) 0.0549(17) Uani 1 d U . .
H6CA H -0.0303 0.3494 0.0156 0.066 Uiso 1 calc R . .
H6CB H 0.0430 0.4026 -0.0123 0.066 Uiso 1 calc R . .
S7C S -0.00768(12) 0.43290(10) 0.14211(9) 0.0418(3) Uani 1 d U . .
C8C C 0.0545(4) 0.1369(4) 0.0785(3) 0.0349(12) Uani 1 d U . .
H8CA H -0.0163 0.1904 0.0590 0.042 Uiso 1 calc R . .
H8CB H 0.0420 0.0991 0.1297 0.042 Uiso 1 calc R . .
C9C C 0.1054(4) 0.0624(4) -0.0001(3) 0.0328(11) Uani 1 d U . .
C10C C 0.1743(5) -0.0393(4) 0.0150(3) 0.0428(14) Uani 1 d U . .
H10C H 0.1919 -0.0647 0.0751 0.051 Uiso 1 calc R . .
C11C C 0.2181(5) -0.1048(5) -0.0577(4) 0.0584(17) Uani 1 d U . .
H11C H 0.2665 -0.1744 -0.0466 0.070 Uiso 1 calc R . .
C12C C 0.1926(6) -0.0706(6) -0.1461(4) 0.0624(18) Uani 1 d U . .
H12C H 0.2228 -0.1161 -0.1953 0.075 Uiso 1 calc R . .
C13C C 0.1235(7) 0.0295(6) -0.1610(4) 0.081(2) Uani 1 d U . .
H13C H 0.1049 0.0542 -0.2212 0.097 Uiso 1 calc R . .
C14C C 0.0797(5) 0.0960(5) -0.0886(4) 0.0622(19) Uani 1 d U . .
H14C H 0.0315 0.1656 -0.1001 0.075 Uiso 1 calc R . .
N1D N 0.2571(3) -0.0354(3) 0.4586(2) 0.0202(8) Uani 1 d U . .
C2D C 0.1931(3) -0.0565(3) 0.5310(3) 0.0240(10) Uani 1 d U . .
H2DA H 0.2427 -0.1052 0.5757 0.029 Uiso 1 calc R . .
H2DB H 0.1534 -0.0893 0.5034 0.029 Uiso 1 calc R . .
C3D C 0.1134(3) 0.0405(3) 0.5803(3) 0.0248(10) Uani 1 d U . .
H3DA H 0.1534 0.0695 0.6132 0.030 Uiso 1 calc R . .
H3DB H 0.0717 0.0222 0.6254 0.030 Uiso 1 calc R . .
S4D S 0.01987(9) 0.13843(9) 0.50109(7) 0.0233(2) Uani 1 d U . .
C4D C 0.3165(4) -0.1270(4) 0.3994(3) 0.0287(11) Uani 1 d U . .
H4DA H 0.3646 -0.1855 0.4374 0.034 Uiso 1 calc R . .
H4DB H 0.3615 -0.1121 0.3551 0.034 Uiso 1 calc R . .
C6D C 0.2422(4) -0.1568(4) 0.3484(3) 0.0300(11) Uani 1 d U . .
H6DA H 0.2074 -0.1841 0.3923 0.036 Uiso 1 calc R . .
H6DB H 0.2857 -0.2123 0.3059 0.036 Uiso 1 calc R . .
S7D S 0.13707(11) -0.05086(10) 0.28389(8) 0.0322(3) Uani 1 d U . .
C8D C 0.3331(3) 0.0003(4) 0.4965(3) 0.0292(11) Uani 1 d U . .
H8DA H 0.2913 0.0623 0.5328 0.035 Uiso 1 calc R . .
H8DB H 0.3674 0.0195 0.4456 0.035 Uiso 1 calc R . .
C9D C 0.4207(4) -0.0794(4) 0.5558(4) 0.0331(12) Uani 1 d U . .
C10D C 0.4019(5) -0.0886(5) 0.6485(4) 0.0493(15) Uani 1 d U . .
H10D H 0.3367 -0.0416 0.6763 0.059 Uiso 1 calc R . .
C11D C 0.4797(6) -0.1673(6) 0.6995(5) 0.069(2) Uani 1 d U . .
H11D H 0.4666 -0.1740 0.7620 0.083 Uiso 1 calc R . .
C12D C 0.5756(5) -0.2357(5) 0.6600(6) 0.071(2) Uani 1 d U . .
H12D H 0.6275 -0.2895 0.6952 0.085 Uiso 1 calc R . .
C13D C 0.5959(5) -0.2258(5) 0.5693(6) 0.0658(19) Uani 1 d U . .
H13D H 0.6620 -0.2720 0.5421 0.079 Uiso 1 calc R . .
C14D C 0.5192(4) -0.1481(4) 0.5187(4) 0.0460(14) Uani 1 d U . .
H14D H 0.5340 -0.1411 0.4567 0.055 Uiso 1 calc R . .
O1E O 0.4883(10) 0.0016(10) 0.0312(7) 0.087(4) Uiso 0.50 d PU . .
C2E C 0.529(2) -0.015(2) 0.091(2) 0.141(10) Uiso 0.50 d PU . 1
C3E C 0.6192(14) -0.0581(14) 0.1074(14) 0.087(5) Uiso 0.50 d PU A 1
C2E' C 0.574(2) -0.0366(18) 0.0510(17) 0.108(7) Uiso 0.50 d PU . 2
C3E' C 0.5886(19) -0.0689(18) 0.1707(16) 0.135(8) Uiso 0.50 d PU B 2

loop_
_atom_site_aniso_label
_atom_site_aniso_U_11
_atom_site_aniso_U_22
_atom_site_aniso_U_33
_atom_site_aniso_U_23
_atom_site_aniso_U_13
_atom_site_aniso_U_12
Zn1 0.0242(3) 0.0195(4) 0.0251(3) 0.0036(3) -0.0023(2) -0.0070(3)
Zn2 0.0346(4) 0.0177(4) 0.0259(3) 0.0021(3) 0.0030(3) -0.0091(3)
Zn3 0.0311(3) 0.0157(4) 0.0249(3) 0.0033(3) -0.0028(2) -0.0095(3)
Zn4 0.0263(3) 0.0169(4) 0.0290(3) -0.0013(3) -0.0022(2) -0.0082(3)
N1A 0.030(2) 0.014(2) 0.0258(18) -0.0007(15) 0.0002(15) -0.0099(17)
C2A 0.036(3) 0.013(3) 0.031(2) -0.0037(19) 0.0051(19) -0.013(2)
C4A 0.028(2) 0.013(3) 0.037(3) 0.006(2) 0.004(2) -0.005(2)
S4A 0.0266(6) 0.0212(7) 0.0261(5) 0.0041(5) -0.0014(4) -0.0106(5)
C5A 0.040(3) 0.026(3) 0.028(2) 0.003(2) -0.009(2) -0.015(2)
C6A 0.039(3) 0.031(3) 0.036(3) -0.001(2) -0.013(2) -0.016(3)
S7A 0.0280(6) 0.0288(8) 0.0462(7) -0.0050(6) -0.0055(5) -0.0115(6)
C8A 0.036(3) 0.022(3) 0.028(2) 0.003(2) -0.0011(19) -0.020(2)
C9A 0.033(3) 0.035(3) 0.029(2) -0.001(2) -0.0017(19) -0.024(2)
C10A 0.036(3) 0.045(4) 0.040(3) 0.001(3) 0.002(2) -0.021(3)
C11A 0.053(4) 0.060(5) 0.068(4) -0.017(3) 0.018(3) -0.024(3)
C12A 0.077(5) 0.105(6) 0.051(4) -0.034(4) 0.029(4) -0.055(4)
C13A 0.101(6) 0.110(6) 0.031(3) 0.008(4) 0.008(3) -0.063(5)
C14A 0.060(4) 0.054(4) 0.039(3) 0.010(3) -0.004(3) -0.031(3)
N1B 0.0231(19) 0.018(2) 0.0275(19) 0.0041(16) -0.0062(15) -0.0081(17)
C2B 0.028(2) 0.023(3) 0.029(2) 0.005(2) -0.0100(18) -0.011(2)
C3B 0.039(3) 0.027(3) 0.024(2) 0.002(2) -0.0037(19) -0.015(2)
S4B 0.0304(6) 0.0182(7) 0.0286(6) 0.0012(5) 0.0024(5) -0.0063(5)
C5B 0.021(2) 0.028(3) 0.033(2) 0.006(2) -0.0056(18) -0.005(2)
C6B 0.022(2) 0.041(3) 0.037(3) 0.002(2) -0.0030(19) -0.014(2)
S7B 0.0284(6) 0.0312(8) 0.0356(6) 0.0115(6) -0.0004(5) -0.0099(6)
C8B 0.032(3) 0.023(3) 0.035(3) 0.007(2) -0.002(2) -0.013(2)
C9B 0.044(3) 0.026(3) 0.048(3) 0.013(2) -0.012(2) -0.015(3)
C10B 0.074(4) 0.032(4) 0.045(3) 0.012(3) -0.013(3) -0.023(3)
C11B 0.115(6) 0.059(5) 0.053(4) 0.026(3) -0.018(4) -0.050(4)
C12B 0.087(5) 0.070(6) 0.100(5) 0.053(5) -0.053(4) -0.040(4)
C13B 0.052(4) 0.072(6) 0.123(6) 0.051(5) -0.017(4) -0.015(4)
C14B 0.051(4) 0.046(4) 0.076(4) 0.029(3) -0.011(3) -0.009(3)
N1C 0.032(2) 0.019(2) 0.0246(18) 0.0048(16) 0.0019(15) -0.0083(18)
C2C 0.032(3) 0.032(3) 0.034(3) -0.004(2) 0.008(2) -0.012(2)
C3C 0.033(3) 0.055(4) 0.038(3) -0.006(3) 0.005(2) -0.020(3)
S4C 0.0383(7) 0.0255(7) 0.0308(6) 0.0041(5) -0.0020(5) -0.0187(6)
C5C 0.071(4) 0.034(3) 0.033(3) 0.002(2) 0.022(3) -0.024(3)
C6C 0.094(5) 0.025(3) 0.033(3) 0.017(2) 0.004(3) -0.016(3)
S7C 0.0622(9) 0.0184(8) 0.0411(7) 0.0054(6) 0.0065(6) -0.0158(7)
C8C 0.036(3) 0.037(3) 0.032(2) 0.000(2) 0.001(2) -0.018(2)
C9C 0.033(3) 0.035(3) 0.029(2) 0.000(2) -0.002(2) -0.015(2)
C10C 0.065(4) 0.035(3) 0.030(3) -0.004(2) -0.003(2) -0.024(3)
C11C 0.081(5) 0.040(4) 0.054(3) -0.016(3) 0.006(3) -0.027(4)
C12C 0.093(5) 0.067(4) 0.041(3) -0.028(3) 0.018(3) -0.049(4)
C13C 0.131(7) 0.080(5) 0.023(3) -0.003(3) -0.010(3) -0.041(5)
C14C 0.070(4) 0.056(4) 0.035(3) 0.005(3) -0.011(3) -0.006(4)
N1D 0.0206(18) 0.013(2) 0.0287(19) 0.0014(15) -0.0028(14) -0.0094(16)
C2D 0.027(2) 0.015(3) 0.029(2) 0.0078(19) -0.0057(18) -0.009(2)
C3D 0.030(2) 0.020(3) 0.025(2) 0.0021(19) 0.0024(18) -0.012(2)
S4D 0.0233(5) 0.0167(6) 0.0285(5) -0.0013(5) -0.0030(4) -0.0078(5)
C4D 0.028(2) 0.017(3) 0.039(3) -0.002(2) 0.000(2) -0.009(2)
C6D 0.034(3) 0.020(3) 0.037(3) -0.004(2) 0.002(2) -0.014(2)
S7D 0.0494(8) 0.0249(7) 0.0265(6) 0.0012(5) -0.0061(5) -0.0202(6)
C8D 0.022(2) 0.019(3) 0.047(3) 0.000(2) -0.005(2) -0.009(2)
C9D 0.029(2) 0.022(3) 0.054(3) 0.002(2) -0.009(2) -0.016(2)
C10D 0.041(3) 0.046(4) 0.056(3) 0.001(3) -0.017(3) -0.016(3)
C11D 0.069(4) 0.073(5) 0.070(4) 0.019(4) -0.039(3) -0.037(4)
C12D 0.048(4) 0.042(4) 0.126(6) 0.034(4) -0.052(4) -0.022(3)
C13D 0.033(3) 0.029(4) 0.125(5) 0.000(4) -0.022(3) -0.005(3)
C14D 0.028(3) 0.033(4) 0.079(4) -0.008(3) -0.002(3) -0.015(2)

loop_
_atom_type_symbol
_atom_type_description
_atom_type_scat_dispersion_real
_atom_type_scat_dispersion_imag
_atom_type_scat_source
C C 0.0181 0.0091 'International Tables Vol C Tables 4.2.6.8 and 6.1.1.4'
H H 0.0000 0.0000 'International Tables Vol C Tables 4.2.6.8 and 6.1.1.4'
N N 0.0311 0.0180 'International Tables Vol C Tables 4.2.6.8 and 6.1.1.4'
S S 0.3331 0.5567 'International Tables Vol C Tables 4.2.6.8 and 6.1.1.4'
Zn Zn -1.5491 0.6778 'International Tables Vol C Tables 4.2.6.8 and 6.1.1.4'
O O 0.0492 0.0322 'International Tables Vol C Tables 4.2.6.8 and 6.1.1.4'

loop_
_geom_angle_atom_site_label_1
_geom_angle_atom_site_label_2
_geom_angle_atom_site_label_3
_geom_angle
_geom_angle_site_symmetry_1
_geom_angle_site_symmetry_3
_geom_angle_publ_flag
N1B Zn1 S7B 91.27(10) . . y
N1B Zn1 S4A 117.50(11) . . y
S7B Zn1 S4A 119.12(5) . . y
N1B Zn1 S4B 88.86(11) . . y
S7B Zn1 S4B 125.93(6) . . y
S4A Zn1 S4B 108.23(5) . . y
N1C Zn2 S7C 92.62(11) . . y
N1C Zn2 S4C 91.17(11) . . y
S7C Zn2 S4C 125.03(6) . . y
N1C Zn2 S4B 109.14(11) . . y
S7C Zn2 S4B 117.19(6) . . y
S4C Zn2 S4B 112.97(5) . . y
N1D Zn3 S7D 91.97(11) . . y
N1D Zn3 S4C 114.14(10) . . y
S7D Zn3 S4C 123.62(5) . . y
N1D Zn3 S4D 90.35(10) . . y
S7D Zn3 S4D 122.29(5) . . y
S4C Zn3 S4D 107.29(5) . . y
N1A Zn4 S7A 91.70(11) . . y
N1A Zn4 S4D 114.73(10) . . y
S7A Zn4 S4D 117.30(5) . . y
N1A Zn4 S4A 88.69(10) . . y
S7A Zn4 S4A 129.79(5) . . y
S4D Zn4 S4A 107.74(5) . . y
C2A N1A C5A 111.1(4) . . y
C2A N1A C8A 113.4(3) . . ?
C5A N1A C8A 111.6(3) . . ?
C2A N1A Zn4 103.9(2) . . ?
C5A N1A Zn4 106.0(3) . . ?
C8A N1A Zn4 110.3(3) . . ?
N1A C2A C4A 113.4(4) . . ?
C2A C4A S4A 113.0(3) . . ?
C4A S4A Zn1 103.38(16) . . ?
C4A S4A Zn4 95.20(15) . . ?
Zn1 S4A Zn4 105.09(5) . . ?
N1A C5A C6A 112.5(4) . . ?
C5A C6A S7A 113.9(3) . . ?
C6A S7A Zn4 94.87(15) . . y
N1A C8A C9A 116.7(4) . . ?
C10A C9A C14A 117.6(5) . . ?
C10A C9A C8A 122.7(4) . . ?
C14A C9A C8A 119.7(5) . . ?
C9A C10A C11A 122.4(5) . . ?
C12A C11A C10A 120.5(6) . . ?
C11A C12A C13A 119.1(6) . . ?
C12A C13A C14A 120.5(6) . . ?
C9A C14A C13A 119.9(6) . . ?
C2B N1B C5B 109.9(3) . . ?
C2B N1B C8B 111.7(3) . . ?
C5B N1B C8B 112.3(4) . . ?
C2B N1B Zn1 106.3(3) . . ?
C5B N1B Zn1 106.2(3) . . y
C8B N1B Zn1 110.1(3) . . y
N1B C2B C3B 113.4(4) . . ?
C2B C3B S4B 112.5(3) . . ?
C3B S4B Zn2 98.10(16) . . y
C3B S4B Zn1 95.36(15) . . y
Zn2 S4B Zn1 106.26(6) . . y
N1B C5B C6B 112.4(4) . . ?
C5B C6B S7B 112.9(3) . . ?
C6B S7B Zn1 94.48(15) . . y
N1B C8B C9B 117.0(4) . . ?
C10B C9B C14B 119.3(5) . . ?
C10B C9B C8B 120.2(5) . . ?
C14B C9B C8B 120.5(5) . . ?
C9B C10B C11B 120.4(6) . . ?
C12B C11B C10B 119.9(7) . . ?
C11B C12B C13B 120.8(7) . . ?
C12B C13B C14B 119.0(7) . . ?
C9B C14B C13B 120.6(7) . . ?
C5C N1C C2C 111.7(4) . . ?
C5C N1C C8C 112.8(4) . . ?
C2C N1C C8C 110.9(4) . . ?
C5C N1C Zn2 104.5(3) . . ?
C2C N1C Zn2 107.3(3) . . y
C8C N1C Zn2 109.3(3) . . y
N1C C2C C3C 113.1(4) . . y
C2C C3C S4C 114.3(3) . . ?
C3C S4C Zn2 90.55(17) . . y
C3C S4C Zn3 106.51(19) . . y
Zn2 S4C Zn3 98.42(5) . . y
N1C C5C C6C 113.3(4) . . ?
C5C C6C S7C 112.6(4) . . ?
C6C S7C Zn2 91.92(17) . . y
N1C C8C C9C 116.6(4) . . ?
C10C C9C C14C 118.3(5) . . ?
C10C C9C C8C 121.6(4) . . ?
C14C C9C C8C 120.1(5) . . ?
C9C C10C C11C 120.0(5) . . ?
C12C C11C C10C 121.4(6) . . ?
C13C C12C C11C 118.7(6) . . ?
C12C C13C C14C 120.4(6) . . ?
C9C C14C C13C 121.2(6) . . ?
C2D N1D C4D 111.1(3) . . ?
C2D N1D C8D 112.6(3) . . ?
C4D N1D C8D 110.7(3) . . ?
C2D N1D Zn3 102.9(2) . . y
C4D N1D Zn3 104.8(3) . . y
C8D N1D Zn3 114.2(3) . . y
N1D C2D C3D 112.9(4) . . ?
C2D C3D S4D 112.1(3) . . ?
C3D S4D Zn4 102.49(15) . . y
C3D S4D Zn3 94.03(14) . . y
Zn4 S4D Zn3 104.62(5) . . y
N1D C4D C6D 112.9(4) . . ?
C4D C6D S7D 114.3(3) . . ?
C6D S7D Zn3 94.33(15) . . y
N1D C8D C9D 114.0(4) . . ?
C14D C9D C10D 118.0(5) . . ?
C14D C9D C8D 121.2(5) . . ?
C10D C9D C8D 120.7(5) . . ?
C11D C10D C9D 119.7(6) . . ?
C12D C11D C10D 120.8(7) . . ?
C13D C12D C11D 120.0(6) . . ?
C14D C13D C12D 119.3(6) . . ?
C13D C14D C9D 122.2(6) . . ?
O1E O1E C2E 132(3) 2_655 . ?
O1E O1E C2E' 88(2) 2_655 . ?
C2E O1E C2E' 44.3(19) . . ?
O1E O1E C2E' 50.2(14) 2_655 2_655 ?
C2E O1E C2E' 174(3) . 2_655 ?
C2E' O1E C2E' 138.5(15) . 2_655 ?
O1E O1E C2E 24.8(15) 2_655 2_655 ?
C2E O1E C2E 156.8(14) . 2_655 ?
C2E' O1E C2E 112.8(14) . 2_655 ?
C2E' O1E C2E 25.8(13) 2_655 2_655 ?
O1E C2E C3E 132(3) . . ?
O1E C2E O1E 23.2(14) . 2_655 ?
C3E C2E O1E 110(2) . 2_655 ?
O1E C2E' O1E 41.5(15) . 2_655 ?
O1E C2E' C3E' 111(2) . . ?
O1E C2E' C3E' 152(2) 2_655 . ?

loop_
_geom_bond_atom_site_label_1
_geom_bond_atom_site_label_2
_geom_bond_distance
_geom_bond_site_symmetry_2
_geom_bond_publ_flag
Zn1 N1B 2.156(4) . y
Zn1 S7B 2.2512(14) . y
Zn1 S4A 2.3354(13) . y
Zn1 S4B 2.3496(15) . y
Zn2 N1C 2.161(4) . y
Zn2 S7C 2.2620(15) . y
Zn2 S4C 2.3128(15) . y
Zn2 S4B 2.3356(14) . y
Zn3 N1D 2.109(3) . y
Zn3 S7D 2.2716(14) . y
Zn3 S4C 2.3343(14) . y
Zn3 S4D 2.3457(14) . y
Zn4 N1A 2.134(4) . y
Zn4 S7A 2.2596(14) . y
Zn4 S4D 2.3277(14) . y
Zn4 S4A 2.3572(14) . y
N1A C2A 1.478(5) . ?
N1A C5A 1.484(5) . ?
N1A C8A 1.490(5) . ?
C2A C4A 1.519(6) . ?
C4A S4A 1.835(4) . ?
C5A C6A 1.526(6) . ?
C6A S7A 1.825(5) . ?
C8A C9A 1.503(6) . ?
C9A C10A 1.371(7) . ?
C9A C14A 1.390(7) . ?
C10A C11A 1.378(7) . ?
C11A C12A 1.359(9) . ?
C12A C13A 1.378(10) . ?
C13A C14A 1.410(8) . ?
N1B C2B 1.482(5) . ?
N1B C5B 1.487(5) . ?
N1B C8B 1.494(6) . ?
C2B C3B 1.510(6) . ?
C3B S4B 1.839(4) . ?
C5B C6B 1.511(6) . ?
C6B S7B 1.823(5) . ?
C8B C9B 1.507(6) . ?
C9B C10B 1.365(7) . ?
C9B C14B 1.389(8) . ?
C10B C11B 1.407(8) . ?
C11B C12B 1.358(10) . ?
C12B C13B 1.381(10) . ?
C13B C14B 1.397(8) . ?
N1C C5C 1.486(6) . ?
N1C C2C 1.488(6) . ?
N1C C8C 1.493(6) . ?
C2C C3C 1.494(7) . ?
C3C S4C 1.832(5) . ?
C5C C6C 1.505(7) . ?
C6C S7C 1.828(6) . ?
C8C C9C 1.520(6) . ?
C9C C10C 1.364(7) . ?
C9C C14C 1.372(7) . ?
C10C C11C 1.375(7) . ?
C11C C12C 1.371(8) . ?
C12C C13C 1.347(9) . ?
C13C C14C 1.380(8) . ?
N1D C2D 1.486(5) . ?
N1D C4D 1.488(5) . ?
N1D C8D 1.498(5) . ?
C2D C3D 1.523(6) . ?
C3D S4D 1.838(4) . ?
C4D C6D 1.509(6) . ?
C6D S7D 1.831(5) . ?
C8D C9D 1.517(6) . ?
C9D C14D 1.380(7) . ?
C9D C10D 1.392(7) . ?
C10D C11D 1.382(8) . ?
C11D C12D 1.370(9) . ?
C12D C13D 1.370(9) . ?
C13D C14D 1.366(8) . ?
O1E O1E 0.96(2) 2_655 ?
O1E C2E 1.02(3) . ?
O1E C2E' 1.11(3) . ?
O1E C2E' 1.44(3) 2_655 ?
O1E C2E 1.81(4) 2_655 ?
C2E C3E 1.14(3) . ?
C2E O1E 1.81(4) 2_655 ?
C2E' O1E 1.44(3) 2_655 ?
C2E' C3E' 1.80(3) . ?

loop_
_geom_torsion_atom_site_label_1
_geom_torsion_atom_site_label_2
_geom_torsion_atom_site_label_3
_geom_torsion_atom_site_label_4
_geom_torsion
_geom_torsion_site_symmetry_1
_geom_torsion_site_symmetry_4
_geom_torsion_publ_flag
S7A Zn4 N1A C2A 97.0(3) . . y
S4D Zn4 N1A C2A -141.7(2) . . y
S4A Zn4 N1A C2A -32.8(2) . . y
S7A Zn4 N1A C5A -20.2(3) . . y
S4D Zn4 N1A C5A 101.1(3) . . y
S4A Zn4 N1A C5A -150.0(3) . . y
S7A Zn4 N1A C8A -141.2(3) . . y
S4D Zn4 N1A C8A -19.9(3) . . y
S4A Zn4 N1A C8A 89.0(3) . . y
C5A N1A C2A C4A 169.3(4) . . ?
C8A N1A C2A C4A -64.1(5) . . ?
Zn4 N1A C2A C4A 55.7(4) . . y
N1A C2A C4A S4A -52.6(5) . . ?
C2A C4A S4A Zn1 126.3(3) . . y
C2A C4A S4A Zn4 19.4(3) . . y
N1B Zn1 S4A C4A 82.04(19) . . y
S7B Zn1 S4A C4A -26.53(16) . . y
S4B Zn1 S4A C4A -179.47(15) . . y
N1B Zn1 S4A Zn4 -178.72(11) . . y
S7B Zn1 S4A Zn4 72.72(7) . . y
S4B Zn1 S4A Zn4 -80.22(6) . . y
N1A Zn4 S4A C4A 7.16(18) . . y
S7A Zn4 S4A C4A -83.96(16) . . y
S4D Zn4 S4A C4A 122.75(16) . . y
N1A Zn4 S4A Zn1 -98.22(11) . . y
S7A Zn4 S4A Zn1 170.66(5) . . y
S4D Zn4 S4A Zn1 17.38(6) . . y
C2A N1A C5A C6A -67.7(5) . . ?
C8A N1A C5A C6A 164.7(4) . . ?
Zn4 N1A C5A C6A 44.5(4) . . y
N1A C5A C6A S7A -53.2(5) . . ?
C5A C6A S7A Zn4 29.9(4) . . y
N1A Zn4 S7A C6A -4.6(2) . . ?
S4D Zn4 S7A C6A -123.66(18) . . y
S4A Zn4 S7A C6A 85.14(18) . . y
C2A N1A C8A C9A -65.5(5) . . ?
C5A N1A C8A C9A 60.9(5) . . ?
Zn4 N1A C8A C9A 178.5(3) . . ?
N1A C8A C9A C10A 82.7(6) . . ?
N1A C8A C9A C14A -98.7(5) . . ?
C14A C9A C10A C11A 1.8(8) . . ?
C8A C9A C10A C11A -179.6(5) . . ?
C9A C10A C11A C12A -1.0(9) . . ?
C10A C11A C12A C13A -0.5(11) . . ?
C11A C12A C13A C14A 1.2(11) . . ?
C10A C9A C14A C13A -1.0(8) . . ?
C8A C9A C14A C13A -179.7(5) . . ?
C12A C13A C14A C9A -0.4(10) . . ?
S7B Zn1 N1B C2B -102.4(3) . . ?
S4A Zn1 N1B C2B 133.5(2) . . y
S4B Zn1 N1B C2B 23.5(3) . . y
S7B Zn1 N1B C5B 14.6(3) . . y
S4A Zn1 N1B C5B -109.5(3) . . y
S4B Zn1 N1B C5B 140.5(3) . . y
S7B Zn1 N1B C8B 136.5(3) . . y
S4A Zn1 N1B C8B 12.4(3) . . y
S4B Zn1 N1B C8B -97.6(3) . . y
C5B N1B C2B C3B -164.2(4) . . ?
C8B N1B C2B C3B 70.5(5) . . ?
Zn1 N1B C2B C3B -49.7(4) . . y
N1B C2B C3B S4B 55.4(5) . . ?
C2B C3B S4B Zn2 -135.9(3) . . y
C2B C3B S4B Zn1 -28.6(3) . . y
N1C Zn2 S4B C3B -83.45(19) . . y
S7C Zn2 S4B C3B 20.00(17) . . y
S4C Zn2 S4B C3B 176.72(16) . . y
N1C Zn2 S4B Zn1 178.51(11) . . y
S7C Zn2 S4B Zn1 -78.04(7) . . y
S4C Zn2 S4B Zn1 78.69(6) . . y
N1B Zn1 S4B C3B 2.25(19) . . y
S7B Zn1 S4B C3B 92.98(17) . . y
S4A Zn1 S4B C3B -116.41(16) . . y
N1B Zn1 S4B Zn2 102.31(11) . . y
S7B Zn1 S4B Zn2 -166.95(5) . . y
S4A Zn1 S4B Zn2 -16.35(6) . . y
C2B N1B C5B C6B 72.7(5) . . y
C8B N1B C5B C6B -162.4(4) . . y
Zn1 N1B C5B C6B -41.9(4) . . ?
N1B C5B C6B S7B 56.5(5) . . ?
C5B C6B S7B Zn1 -36.5(4) . . ?
N1B Zn1 S7B C6B 10.5(2) . . ?
S4A Zn1 S7B C6B 133.24(18) . . ?
S4B Zn1 S7B C6B -79.01(18) . . ?
C2B N1B C8B C9B 55.1(5) . . ?
C5B N1B C8B C9B -68.9(5) . . ?
Zn1 N1B C8B C9B 172.9(3) . . ?
N1B C8B C9B C10B -104.0(6) . . ?
N1B C8B C9B C14B 76.2(7) . . ?
C14B C9B C10B C11B -0.9(9) . . ?
C8B C9B C10B C11B 179.2(5) . . ?
C9B C10B C11B C12B -0.9(10) . . ?
C10B C11B C12B C13B 2.5(12) . . ?
C11B C12B C13B C14B -2.2(12) . . ?
C10B C9B C14B C13B 1.2(10) . . ?
C8B C9B C14B C13B -178.9(6) . . ?
C12B C13B C14B C9B 0.3(11) . . ?
S7C Zn2 N1C C5C 10.1(3) . . ?
S4C Zn2 N1C C5C -115.0(3) . . ?
S4B Zn2 N1C C5C 130.1(3) . . ?
S7C Zn2 N1C C2C 128.8(3) . . ?
S4C Zn2 N1C C2C 3.7(3) . . ?
S4B Zn2 N1C C2C -111.2(3) . . ?
S7C Zn2 N1C C8C -110.8(3) . . ?
S4C Zn2 N1C C8C 124.0(3) . . ?
S4B Zn2 N1C C8C 9.2(3) . . ?
C5C N1C C2C C3C 80.7(5) . . ?
C8C N1C C2C C3C -152.6(4) . . ?
Zn2 N1C C2C C3C -33.3(4) . . ?
N1C C2C C3C S4C 57.6(5) . . ?
C2C C3C S4C Zn2 -44.4(4) . . ?
C2C C3C S4C Zn3 54.5(4) . . ?
N1C Zn2 S4C C3C 19.2(2) . . ?
S7C Zn2 S4C C3C -74.8(2) . . ?
S4B Zn2 S4C C3C 130.63(19) . . ?
N1C Zn2 S4C Zn3 -87.55(11) . . ?
S7C Zn2 S4C Zn3 178.43(5) . . ?
S4B Zn2 S4C Zn3 23.85(6) . . ?
N1D Zn3 S4C C3C 81.8(2) . . ?
S7D Zn3 S4C C3C -28.30(19) . . ?
S4D Zn3 S4C C3C -179.80(17) . . ?
N1D Zn3 S4C Zn2 174.87(11) . . ?
S7D Zn3 S4C Zn2 64.80(7) . . ?
S4D Zn3 S4C Zn2 -86.70(6) . . ?
C2C N1C C5C C6C -155.7(5) . . ?
C8C N1C C5C C6C 78.6(6) . . ?
Zn2 N1C C5C C6C -40.0(5) . . ?
N1C C5C C6C S7C 60.0(6) . . ?
C5C C6C S7C Zn2 -41.3(4) . . ?
N1C Zn2 S7C C6C 15.0(2) . . ?
S4C Zn2 S7C C6C 108.3(2) . . ?
S4B Zn2 S7C C6C -98.1(2) . . ?
C5C N1C C8C C9C 64.9(5) . . ?
C2C N1C C8C C9C -61.2(5) . . ?
Zn2 N1C C8C C9C -179.3(3) . . ?
N1C C8C C9C C10C 88.3(6) . . ?
N1C C8C C9C C14C -93.8(6) . . ?
C14C C9C C10C C11C 1.4(9) . . ?
C8C C9C C10C C11C 179.4(5) . . ?
C9C C10C C11C C12C -1.1(10) . . ?
C10C C11C C12C C13C 0.3(11) . . ?
C11C C12C C13C C14C 0.2(12) . . ?
C10C C9C C14C C13C -0.9(10) . . ?
C8C C9C C14C C13C -179.0(6) . . ?
C12C C13C C14C C9C 0.1(12) . . ?
S7D Zn3 N1D C2D -91.3(2) . . ?
S4C Zn3 N1D C2D 140.2(2) . . ?
S4D Zn3 N1D C2D 31.1(2) . . ?
S7D Zn3 N1D C4D 25.0(2) . . ?
S4C Zn3 N1D C4D -103.5(2) . . ?
S4D Zn3 N1D C4D 147.4(2) . . ?
S7D Zn3 N1D C8D 146.3(3) . . ?
S4C Zn3 N1D C8D 17.8(3) . . ?
S4D Zn3 N1D C8D -91.3(3) . . ?
C4D N1D C2D C3D -168.0(3) . . ?
C8D N1D C2D C3D 67.2(5) . . ?
Zn3 N1D C2D C3D -56.3(4) . . ?
N1D C2D C3D S4D 56.7(4) . . ?
C2D C3D S4D Zn4 -129.6(3) . . ?
C2D C3D S4D Zn3 -23.6(3) . . ?
N1A Zn4 S4D C3D -81.53(18) . . ?
S7A Zn4 S4D C3D 24.40(15) . . ?
S4A Zn4 S4D C3D -178.48(14) . . ?
N1A Zn4 S4D Zn3 -179.13(11) . . ?
S7A Zn4 S4D Zn3 -73.20(7) . . ?
S4A Zn4 S4D Zn3 83.93(6) . . ?
N1D Zn3 S4D C3D -4.22(18) . . ?
S7D Zn3 S4D C3D 88.33(16) . . ?
S4C Zn3 S4D C3D -119.70(15) . . ?
N1D Zn3 S4D Zn4 99.81(10) . . ?
S7D Zn3 S4D Zn4 -167.63(5) . . ?
S4C Zn3 S4D Zn4 -15.67(6) . . ?
C2D N1D C4D C6D 62.5(5) . . ?
C8D N1D C4D C6D -171.6(4) . . ?
Zn3 N1D C4D C6D -48.0(4) . . ?
N1D C4D C6D S7D 52.2(5) . . ?
C4D C6D S7D Zn3 -25.3(3) . . ?
N1D Zn3 S7D C6D -0.46(18) . . ?
S4C Zn3 S7D C6D 120.50(16) . . ?
S4D Zn3 S7D C6D -92.11(16) . . ?
C2D N1D C8D C9D 64.1(5) . . ?
C4D N1D C8D C9D -61.0(5) . . ?
Zn3 N1D C8D C9D -179.0(3) . . ?
N1D C8D C9D C14D 90.8(5) . . ?
N1D C8D C9D C10D -86.0(6) . . ?
C14D C9D C10D C11D -2.3(8) . . ?
C8D C9D C10D C11D 174.6(5) . . ?
C9D C10D C11D C12D 0.7(10) . . ?
C10D C11D C12D C13D 0.8(10) . . ?
C11D C12D C13D C14D -0.8(10) . . ?
C12D C13D C14D C9D -0.8(9) . . ?
C10D C9D C14D C13D 2.4(8) . . ?
C8D C9D C14D C13D -174.5(5) . . ?
O1E O1E C2E C3E -14(7) 2_655 . ?
C2E' O1E C2E C3E -3(3) . . ?
C2E' O1E C2E C3E -123(20) 2_655 . ?
C2E O1E C2E C3E -14(7) 2_655 . ?
C2E' O1E C2E O1E 11(5) . 2_655 ?
C2E' O1E C2E O1E -108(23) 2_655 2_655 ?
C2E O1E C2E O1E 0.000(7) 2_655 2_655 ?
C2E O1E C2E' O1E -172(4) . 2_655 ?
C2E' O1E C2E' O1E 0.000(3) 2_655 2_655 ?
C2E O1E C2E' O1E 3.5(16) 2_655 2_655 ?
O1E O1E C2E' C3E' -173.2(19) 2_655 . ?
C2E O1E C2E' C3E' 15(3) . . ?
C2E' O1E C2E' C3E' -173.2(19) 2_655 . ?
C2E O1E C2E' C3E' -169.6(12) 2_655 . ?
